data_2228320
loop_
_publ_author_name
'Golobi\<c, Amalija'
'\<Ceh, Boris'

_publ_section_title
;
 \m-Oxido-bis{[2,2-bis(3,5-dimethyl-1<i>H</i>-pyrazol-1-yl)acetato-\k^3^<i>N</i>^2^,<i>O</i>,<i>N</i>^2'^]chloridooxidomolybdenum(V)}
 monohydrate
;
_journal_coeditor_code GK2307
_journal_issue 12
_journal_name_full 'Acta Crystallographica Section E'
_journal_page_first m1648
_journal_page_last m1649
_journal_paper_doi 10.1107/S1600536810045393
_journal_volume 66
_journal_year 2010
_chemical_formula_iupac '[Mo2 (C12 H15 N4 O2)2 Cl2 O3], H2 O'
_chemical_formula_moiety 'C24 H30 Cl2 Mo2 N8 O7, H2 O'
_chemical_formula_sum 'C24 H32 Cl2 Mo2 N8 O8'
_chemical_formula_weight 823.36
_chemical_name_systematic
;
\m-Oxido-bis{[2,2-bis(3,5-dimethyl-1<i>H</i>-pyrazol-1-yl)acetato-\
\k^3^<i>N</i>^2^,<i>O</i>,<i>N</i>^2'^]chloridooxidomolybdenum(V)} monohydrate
;
_space_group_IT_number 61
_symmetry_cell_setting orthorhombic
_symmetry_space_group_name_Hall '-P 2ac 2ab'
_symmetry_space_group_name_H-M 'P b c a'
_atom_sites_solution_hydrogens difmap
_atom_sites_solution_primary direct
_cell_angle_alpha 90
_cell_angle_beta 90
_cell_angle_gamma 90
_cell_formula_units_Z 8
_cell_length_a 14.68690(10)
_cell_length_b 20.6499(2)
_cell_length_c 21.0082(2)
_cell_measurement_reflns_used 7980
_cell_measurement_temperature 293
_cell_measurement_theta_max 27.48
_cell_measurement_theta_min 2.55
_cell_volume 6371.43(10)
_computing_cell_refinement 'DENZO-SMN (Otwinowski & Minor, 1997)'
_computing_data_collection 'COLLECT (Nonius, 2000)'
_computing_data_reduction 'DENZO-SMN (Otwinowski & Minor, 1997)'
_computing_molecular_graphics 'ORTEP-3 (Farrugia, 1997)'
_computing_publication_material 'XTAL3.6 (Hall <i>et al.</i>, 1999)'
_computing_structure_refinement 'XTAL3.6 (Hall <i>et al.</i>, 1999)'
_computing_structure_solution 'SIR97 (Altomare <i>et al.</i>, 1999)'
_diffrn_ambient_temperature 293
_diffrn_measured_fraction_theta_full 0.999
_diffrn_measured_fraction_theta_max 0.999
_diffrn_measurement_device_type 'Nonius KappaCCD'
_diffrn_measurement_method '\f and \w'
_diffrn_radiation_type 'Mo K\a'
_diffrn_radiation_wavelength 0.71073
_diffrn_reflns_av_R_equivalents .064
_diffrn_reflns_av_sigmaI/netI .034
_diffrn_reflns_limit_h_max 19
_diffrn_reflns_limit_h_min -19
_diffrn_reflns_limit_k_max 26
_diffrn_reflns_limit_k_min -26
_diffrn_reflns_limit_l_max 27
_diffrn_reflns_limit_l_min -27
_diffrn_reflns_number 91066
_diffrn_reflns_theta_full 27.5
_diffrn_reflns_theta_max 27.5
_diffrn_reflns_theta_min 2.58
_diffrn_standards_decay_% 0
_diffrn_standards_interval_count 0
_diffrn_standards_interval_time 0
_diffrn_standards_number 0
_exptl_absorpt_coefficient_mu 1.013
_exptl_absorpt_correction_T_max 0.95
_exptl_absorpt_correction_T_min 0.69
_exptl_absorpt_correction_type multi-scan
_exptl_absorpt_process_details 'DENZO-SMN (Otwinowski & Minor, 1997)'
_exptl_crystal_colour black
_exptl_crystal_density_diffrn 1.717
_exptl_crystal_density_method none
_exptl_crystal_description plate
_exptl_crystal_F_000 3312
_exptl_crystal_size_max 0.3
_exptl_crystal_size_mid 0.15
_exptl_crystal_size_min 0.05
_refine_diff_density_max .969
_refine_diff_density_min -1.504
_refine_ls_abs_structure_details none
_refine_ls_extinction_coef .00000
_refine_ls_extinction_method none
_refine_ls_goodness_of_fit_all 1.416
_refine_ls_goodness_of_fit_ref 1.16
_refine_ls_hydrogen_treatment noref
_refine_ls_matrix_type full
_refine_ls_number_constraints 0
_refine_ls_number_parameters 397
_refine_ls_number_reflns 6640
_refine_ls_number_restraints 0
_refine_ls_R_factor_all .067
_refine_ls_R_factor_gt .038
_refine_ls_shift/su_max .002
_refine_ls_shift/su_mean .0003
_refine_ls_structure_factor_coef F
_refine_ls_weighting_details
;
A REGINA (Wang et al., 1985) weighting scheme using the normal equation of
the second order was applied for
individual reflections so that w= A(0,0) + A(1,0)V(F) + A(0,1)V(S)
+ A(2,0)V(F)^2^ + A(0,2)V(S)^2^ + A(1,1)V(F)V(S), where V(F)=
F~obs~/F~obs~(max), F~obs~(max)=  496.47 and V(S)=(sin\q/\l)/ ((sin\q/\l)(max)),
(sin\q/\l)(max)=.6495.
The parameters were:
A(0,0)  =         110.7607, A(1,0)  =         .7072179
A(0,1)  =        -502.5041, A(2,0)  =        -.0004053
A(1,1)  =        -1.637116, A(0,2)  =         576.1985
;
_refine_ls_weighting_scheme calc
_refine_ls_wR_factor_all .039
_refine_ls_wR_factor_ref .028
_reflns_number_gt 5534
_reflns_number_total 7300
_reflns_threshold_expression F^2^>2\s(F^2^)
_cod_data_source_file gk2307.cif
_cod_data_source_block I
_cod_original_sg_symbol_Hall '-p 2ac 2ab'
_cod_database_code 2228320
_cod_database_fobs_code 2228320

loop_
_symmetry_equiv_pos_as_xyz
+x,+y,+z
1/2-x,-y,1/2+z
1/2+x,1/2-y,-z
-x,1/2+y,1/2-z
-x,-y,-z
1/2+x,+y,1/2-z
1/2-x,1/2+y,+z
+x,1/2-y,1/2+z

loop_
_atom_site_label
_atom_site_fract_x
_atom_site_fract_y
_atom_site_fract_z
_atom_site_U_iso_or_equiv
_atom_site_adp_type
_atom_site_calc_flag
_atom_site_calc_attached_atom
_atom_site_occupancy
_atom_site_disorder_assembly
_atom_site_disorder_group
Mo1 .356763(18) .580454(15) .363344(13) .03224(16) Uani ? ? 1.00000 ? ?
Mo2 .127609(18) .634123(13) .418255(13) .03082(15) Uani ? ? 1.00000 ? ?
Cl1 .33672(7) .63258(6) .26439(5) .0575(6) Uani ? ? 1.00000 ? ?
Cl2 .13854(8) .72985(5) .35598(5) .0518(5) Uani ? ? 1.00000 ? ?
O1 .42851(19) .63004(14) .40162(14) .0469(14) Uani ? ? 1.00000 ? ?
O2 .05836(19) .58758(15) .37453(13) .0459(14) Uani ? ? 1.00000 ? ?
O3 .24283(17) .60782(13) .39192(12) .0376(12) Uani ? ? 1.00000 ? ?
O1a .29066(17) .49772(14) .32167(12) .0403(14) Uani ? ? 1.00000 ? ?
O1c .19247(17) .68744(13) .49357(13) .0389(13) Uani ? ? 1.00000 ? ?
O1w .1181(6) .7030(5) .7123(3) .120(5) Uani ? ? 1.00000 ? ?
O2a .2706(3) .3928(2) .3027(2) .072(2) Uani ? ? 1.00000 ? ?
O2c .2051(4) .7262(3) .5911(2) .102(3) Uani ? ? 1.00000 ? ?
N1a .4782(2) .45992(18) .32861(16) .0426(17) Uani ? ? 1.00000 ? ?
N1b .3950(2) .44470(16) .42532(16) .0381(15) Uani ? ? 1.00000 ? ?
N1c .0069(2) .67646(15) .53542(15) .0364(15) Uani ? ? 1.00000 ? ?
N1d .1010(2) .58456(17) .55781(15) .0363(15) Uani ? ? 1.00000 ? ?
N2a .4745(2) .52597(18) .32370(15) .0404(17) Uani ? ? 1.00000 ? ?
N2b .3723(2) .50768(15) .43911(14) .0348(14) Uani ? ? 1.00000 ? ?
N2c .0083(2) .67518(16) .47019(15) .0374(15) Uani ? ? 1.00000 ? ?
N2d .1203(2) .56463(15) .49686(15) .0343(14) Uani ? ? 1.00000 ? ?
C1 .4037(2) .4250(2) .35926(19) .0400(17) Uani ? ? 1.00000 ? ?
C2 .3131(3) .4384(2) .32399(19) .042(2) Uani ? ? 1.00000 ? ?
C3 .0850(2) .6528(2) .57055(17) .0363(17) Uani ? ? 1.00000 ? ?
C4 .1695(3) .6934(2) .5519(2) .043(2) Uani ? ? 1.00000 ? ?
C1a .5527(3) .5441(3) .2959(2) .050(2) Uani ? ? 1.00000 ? ?
C1b .3692(2) .5115(2) .50244(17) .0373(18) Uani ? ? 1.00000 ? ?
C1c -.0725(3) .69854(18) .4513(2) .042(2) Uani ? ? 1.00000 ? ?
C1d .1307(2) .50069(18) .5001(2) .0386(18) Uani ? ? 1.00000 ? ?
C2a .6050(3) .4893(3) .2824(2) .054(2) Uani ? ? 1.00000 ? ?
C2b .3862(3) .4508(2) .5289(2) .047(2) Uani ? ? 1.00000 ? ?
C2c -.1235(3) .7160(2) .5045(2) .046(2) Uani ? ? 1.00000 ? ?
C2d .1215(3) .4801(2) .5624(2) .049(2) Uani ? ? 1.00000 ? ?
C3a .5574(3) .4366(3) .30345(19) .051(2) Uani ? ? 1.00000 ? ?
C3b .4029(3) .4091(2) .4791(2) .043(2) Uani ? ? 1.00000 ? ?
C3c -.0725(3) .70158(18) .5574(2) .041(2) Uani ? ? 1.00000 ? ?
C3d .1028(3) .5335(2) .5988(2) .046(2) Uani ? ? 1.00000 ? ?
C4a .5761(3) .6135(3) .2839(3) .064(3) Uani ? ? 1.00000 ? ?
C4b .3479(3) .5733(2) .53618(17) .0436(19) Uani ? ? 1.00000 ? ?
C4c -.0982(3) .7015(2) .3832(2) .054(2) Uani ? ? 1.00000 ? ?
C4d .1487(3) .46071(19) .4415(2) .048(2) Uani ? ? 1.00000 ? ?
C5a .5788(4) .3660(3) .3004(3) .066(3) Uani ? ? 1.00000 ? ?
C5b .4230(4) .3388(2) .4802(3) .059(3) Uani ? ? 1.00000 ? ?
C5c -.0935(3) .7086(2) .6267(2) .056(2) Uani ? ? 1.00000 ? ?
C5d .0856(4) .5399(3) .6682(2) .066(3) Uani ? ? 1.00000 ? ?
H1 .41320 .37560 .36130 .05100 Uiso ? ? 1.00000 ? ?
H3 .07365 .65819 .61512 .04400 Uiso ? ? 1.00000 ? ?
H2a .66284 .48881 .26212 .06900 Uiso ? ? 1.00000 ? ?
H2b .37560 .44131 .57470 .06000 Uiso ? ? 1.00000 ? ?
H2c -.18830 .72980 .50800 .05800 Uiso ? ? 1.00000 ? ?
H2d .12743 .43666 .57739 .04800 Uiso ? ? 1.00000 ? ?
H41a .52780 .63990 .29460 .09700 Uiso ? ? 1.00000 ? ?
H41b .40378 .59663 .54040 .03500 Uiso ? ? 1.00000 ? ?
H41c -.16109 .69029 .37845 .08300 Uiso ? ? 1.00000 ? ?
H41d .09551 .46090 .41535 .07400 Uiso ? ? 1.00000 ? ?
H42a .62821 .62497 .30871 .09700 Uiso ? ? 1.00000 ? ?
H42b .30666 .60026 .51266 .03500 Uiso ? ? 1.00000 ? ?
H42c -.08793 .74444 .36759 .08300 Uiso ? ? 1.00000 ? ?
H42d .19870 .47863 .41782 .07400 Uiso ? ? 1.00000 ? ?
H43a .58964 .61895 .23938 .09700 Uiso ? ? 1.00000 ? ?
H43b .32447 .56634 .57824 .03500 Uiso ? ? 1.00000 ? ?
H43c -.06118 .67138 .35975 .08300 Uiso ? ? 1.00000 ? ?
H43d .16272 .41687 .45318 .07400 Uiso ? ? 1.00000 ? ?
H51a .61091 .35634 .26196 .10200 Uiso ? ? 1.00000 ? ?
H51b .47000 .33311 .45370 .09200 Uiso ? ? 1.00000 ? ?
H51c -.15547 .72295 .63045 .08700 Uiso ? ? 1.00000 ? ?
H51d .02901 .56177 .67437 .08600 Uiso ? ? 1.00000 ? ?
H52a .61542 .35504 .33685 .10200 Uiso ? ? 1.00000 ? ?
H52b .43847 .32526 .52219 .09200 Uiso ? ? 1.00000 ? ?
H52c -.08809 .66839 .64895 .08700 Uiso ? ? 1.00000 ? ?
H52d .08187 .49797 .68766 .08600 Uiso ? ? 1.00000 ? ?
H53a .52271 .34224 .30207 .10200 Uiso ? ? 1.00000 ? ?
H53b .37110 .31483 .46523 .09200 Uiso ? ? 1.00000 ? ?
H53c -.05527 .74058 .64650 .08700 Uiso ? ? 1.00000 ? ?
H53d .13301 .56460 .68810 .08600 Uiso ? ? 1.00000 ? ?
H1w .17930 .69550 .69110 .13000 Uiso ? ? 1.00000 ? ?
H2w .14750 .72429 .75000 .13000 Uiso ? ? 1.00000 ? ?

loop_
_atom_site_aniso_label
_atom_site_aniso_U_11
_atom_site_aniso_U_22
_atom_site_aniso_U_33
_atom_site_aniso_U_12
_atom_site_aniso_U_13
_atom_site_aniso_U_23
Mo1 .02782(15) .04180(17) .02709(16) .00192(11) .00332(10) .00246(11)
Mo2 .02996(15) .03545(16) .02706(15) .00194(11) .00348(11) .00135(11)
Cl1 .0550(5) .0798(7) .0378(5) .0089(5) .0059(4) .0207(5)
Cl2 .0681(6) .0448(5) .0424(5) .0066(4) .0105(4) .0108(4)
O1 .0440(13) .0474(14) .0492(16) -.0056(12) -.0014(11) -.0005(12)
O2 .0472(13) .0515(15) .0389(14) -.0047(12) .0008(11) -.0033(11)
O3 .0364(12) .0438(12) .0327(12) .0079(10) .0077(10) .0078(10)
O1a .0328(11) .0529(17) .0351(13) .0034(10) -.0054(9) -.0023(11)
O1c .0348(12) .0435(13) .0384(15) -.0077(10) .0049(10) -.0005(10)
O1w .139(5) .157(6) .064(3) -.019(5) -.007(3) -.032(3)
O2a .071(2) .0570(19) .088(3) -.0032(17) -.036(2) -.0100(17)
O2c .095(3) .157(5) .052(2) -.078(3) .013(2) -.035(3)
N1a .0359(15) .058(2) .0343(16) .0101(14) .0017(12) -.0037(14)
N1b .0367(14) .0422(16) .0353(16) .0013(11) .0000(12) -.0010(13)
N1c .0324(14) .0445(16) .0324(16) .0012(12) .0051(12) -.0025(12)
N1d .0345(13) .0441(17) .0304(14) -.0014(12) .0043(11) .0039(13)
N2a .0309(14) .058(2) .0321(16) .0020(13) .0027(11) -.0023(13)
N2b .0314(13) .0442(16) .0288(14) .0031(12) .0003(11) -.0010(11)
N2c .0349(15) .0454(16) .0318(15) .0022(12) .0000(12) -.0009(12)
N2d .0288(13) .0392(16) .0350(14) -.0010(11) .0024(11) .0024(11)
C1 .0377(16) .0495(19) .0328(17) .0045(15) -.0019(14) -.0028(16)
C2 .0385(18) .052(2) .0344(19) -.0014(16) -.0013(14) -.0053(16)
C3 .0345(16) .0440(19) .0304(17) .0019(14) .0025(13) .0002(13)
C4 .0388(18) .053(2) .036(2) -.0095(16) -.0013(16) -.0028(16)
C1a .0338(19) .083(3) .034(2) .002(2) .0060(15) .0015(18)
C1b .0322(16) .052(2) .0278(16) -.0040(15) -.0030(13) -.0007(14)
C1c .0352(18) .0388(18) .051(2) .0031(14) -.0012(16) -.0002(15)
C1d .0305(16) .0362(17) .049(2) -.0019(14) .0036(15) .0045(14)
C2a .039(2) .088(3) .037(2) .010(2) .0073(15) -.005(2)
C2b .050(2) .060(2) .0324(18) -.0022(18) -.0069(16) .0076(17)
C2c .038(2) .047(2) .052(2) .0073(16) .0064(17) .0044(16)
C2d .052(2) .0403(19) .053(2) -.0022(17) .0102(18) .0125(16)
C3a .042(2) .079(3) .0312(18) .017(2) .0004(15) -.0078(19)
C3b .0430(18) .047(2) .039(2) -.0044(16) -.0104(15) .0078(16)
C3c .0371(18) .0363(17) .050(2) .0014(14) .0108(16) -.0035(15)
C3d .047(2) .052(2) .038(2) -.0036(16) .0045(15) .0154(16)
C4a .041(2) .092(4) .060(3) -.011(2) .0163(19) .011(2)
C4b .0418(18) .057(2) .0317(17) .0051(16) -.0026(14) -.0077(16)
C4c .046(2) .065(3) .051(2) .0140(18) -.0073(17) .005(2)
C4d .046(2) .0378(18) .060(2) -.0017(15) .0043(17) -.0061(16)
C5a .063(3) .076(3) .059(3) .023(2) .004(2) -.015(2)
C5b .069(3) .049(2) .060(3) .000(2) -.014(2) .007(2)
C5c .059(2) .060(2) .050(2) .013(2) .012(2) -.0029(19)
C5d .089(4) .070(3) .038(2) -.004(2) .004(2) .011(2)

loop_
_atom_type_symbol
_atom_type_description
_atom_type_scat_dispersion_real
_atom_type_scat_dispersion_imag
_atom_type_scat_source
C ? .002 .002 'Int Tables Vol IV Tables 2.2B and 2.3.1'
H ? 0 0 'Int Tables Vol IV Tables 2.2B and 2.3.1'
Mo ? -1.825 .688 'Int Tables Vol IV Tables 2.2B and 2.3.1'
O ? .008 .006 'Int Tables Vol IV Tables 2.2B and 2.3.1'
N ? .004 .003 'Int Tables Vol IV Tables 2.2B and 2.3.1'
Cl ? .132 .159 'Int Tables Vol IV Tables 2.2B and 2.3.1'

loop_
_geom_angle_atom_site_label_1
_geom_angle_atom_site_label_2
_geom_angle_atom_site_label_3
_geom_angle_site_symmetry_1
_geom_angle_site_symmetry_2
_geom_angle_site_symmetry_3
_geom_angle
_geom_angle_publ_flag
Cl1 Mo1 O1 . . . 102.86(10) n
Cl1 Mo1 O1a . . . 86.99(8) n
Cl1 Mo1 O3 . . . 91.92(8) n
Cl1 Mo1 N2a . . . 89.88(9) n
Cl1 Mo1 N2b . . . 164.08(9) n
O1 Mo1 O1a . . . 164.75(12) n
O1 Mo1 O3 . . . 102.98(13) n
O1 Mo1 N2a . . . 89.99(13) n
O1 Mo1 N2b . . . 90.29(13) n
O1a Mo1 O3 . . . 88.09(11) n
O1a Mo1 N2a . . . 78.28(11) n
O1a Mo1 N2b . . . 78.40(11) n
O3 Mo1 N2a . . . 166.14(12) n
O3 Mo1 N2b . . . 93.85(11) no
N2a Mo1 N2b . . . 81.07(12) no
Cl2 Mo2 O1c . . . 87.09(8) no
Cl2 Mo2 O2 . . . 102.51(10) no
Cl2 Mo2 O3 . . . 91.01(9) no
Cl2 Mo2 N2c . . . 90.35(9) no
Cl2 Mo2 N2d . . . 164.48(9) no
O1c Mo2 O2 . . . 165.25(12) no
O1c Mo2 O3 . . . 88.02(10) no
O1c Mo2 N2c . . . 78.09(10) no
O1c Mo2 N2d . . . 78.60(11) no
O2 Mo2 O3 . . . 102.81(13) no
O2 Mo2 N2c . . . 90.54(13) no
O2 Mo2 N2d . . . 90.45(13) no
O3 Mo2 N2c . . . 165.95(11) no
O3 Mo2 N2d . . . 94.44(11) no
N2c Mo2 N2d . . . 80.90(11) no
Mo1 O1a C2 . . . 129.3(3) no
Mo2 O1c C4 . . . 129.7(3) no
Mo1 O3 Mo2 . . . 178.31(16) no
H1w O1w H2w . . . 91.84 no
N2a N1a C3a . . . 110.9(4) no
C1 N1a C3a . . . 129.4(4) no
N2a N1a C1 . . . 119.7(3) no
N2b N1b C3b . . . 111.1(3) no
C1 N1b C3b . . . 129.7(3) no
N2b N1b C1 . . . 119.2(3) no
N2c N1c C3 . . . 119.4(3) no
C3 N1c C3c . . . 129.5(3) no
N2c N1c C3c . . . 111.1(3) no
N2d N1d C3 . . . 119.7(3) no
C3 N1d C3d . . . 129.6(3) no
N2d N1d C3d . . . 110.7(3) no
Mo1 N2a N1a . . . 120.4(2) no
Mo1 N2a C1a . . . 133.4(3) no
N1a N2a C1a . . . 106.1(4) no
Mo1 N2b N1b . . . 121.3(2) no
Mo1 N2b C1b . . . 132.7(3) no
N1b N2b C1b . . . 106.0(3) no
Mo2 N2c C1c . . . 133.4(3) no
N1c N2c C1c . . . 106.0(3) no
Mo2 N2c N1c . . . 120.5(2) no
Mo2 N2d N1d . . . 121.1(2) no
N1d N2d C1d . . . 105.9(3) no
Mo2 N2d C1d . . . 133.1(3) no
N1a C1 N1b . . . 110.4(3) no
N1b C1 C2 . . . 109.4(3) no
N1a C1 C2 . . . 110.2(3) no
N2a C1a C2a . . . 109.5(5) no
N2a C1a C4a . . . 122.5(5) no
C2a C1a C4a . . . 128.0(4) no
N2b C1b C2b . . . 109.8(3) no
N2b C1b C4b . . . 122.1(3) no
C2b C1b C4b . . . 128.1(3) no
N2c C1c C4c . . . 121.8(4) no
C2c C1c C4c . . . 128.9(4) no
N2c C1c C2c . . . 109.4(4) no
N2d C1d C2d . . . 110.0(4) no
N2d C1d C4d . . . 121.5(4) no
C2d C1d C4d . . . 128.5(4) no
O1a C2 O2a . . . 126.9(4) no
O1a C2 C1 . . . 114.5(3) no
O2a C2 C1 . . . 118.6(4) no
C1a C2a C3a . . . 107.3(4) no
C1b C2b C3b . . . 106.9(4) no
C1c C2c C3c . . . 107.5(4) no
C1d C2d C3d . . . 107.5(4) no
N1c C3 N1d . . . 111.2(3) no
N1c C3 C4 . . . 108.9(3) no
N1d C3 C4 . . . 110.4(3) no
N1a C3a C5a . . . 122.7(5) no
C2a C3a C5a . . . 131.0(5) no
N1a C3a C2a . . . 106.3(5) no
N1b C3b C2b . . . 106.2(4) no
C2b C3b C5b . . . 129.5(4) no
N1b C3b C5b . . . 124.2(4) no
N1c C3c C2c . . . 106.0(4) no
C2c C3c C5c . . . 130.9(4) no
N1c C3c C5c . . . 123.1(4) no
N1d C3d C2d . . . 105.9(4) no
N1d C3d C5d . . . 123.3(4) no
C2d C3d C5d . . . 130.8(4) no
O1c C4 O2c . . . 127.2(5) no
O1c C4 C3 . . . 113.7(3) no
O2c C4 C3 . . . 119.1(4) no
N1b C1 H1 . . . 104.45 no
C2 C1 H1 . . . 108.26 no
N1a C1 H1 . . . 113.94 no
C3a C2a H2a . . . 126.42 no
C1a C2a H2a . . . 126.24 no
C1b C2b H2b . . . 122.36 no
C3b C2b H2b . . . 129.79 no
C1c C2c H2c . . . 130.32 no
C3c C2c H2c . . . 121.57 no
C3d C2d H2d . . . 126.20 no
C1d C2d H2d . . . 126.32 no
N1c C3 H3 . . . 108.73 no
N1d C3 H3 . . . 108.72 no
C4 C3 H3 . . . 108.91 no
C1a C4a H41a . . . 110.40 no
C1a C4a H42a . . . 109.25 no
H41a C4a H42a . . . 109.66 no
H41a C4a H43a . . . 109.05 no
H42a C4a H43a . . . 109.60 no
C1a C4a H43a . . . 108.86 no
C1b C4b H41b . . . 107.16 no
C1b C4b H43b . . . 112.61 no
H41b C4b H42b . . . 107.30 no
C1b C4b H42b . . . 112.56 no
H42b C4b H43b . . . 109.56 no
H41b C4b H43b . . . 107.35 no
C1c C4c H41c . . . 109.67 no
C1c C4c H42c . . . 109.21 no
H41c C4c H42c . . . 109.89 no
H41c C4c H43c . . . 109.61 no
C1c C4c H43c . . . 108.91 no
H42c C4c H43c . . . 109.54 no
C1d C4d H42d . . . 110.26 no
C1d C4d H43d . . . 110.22 no
H41d C4d H42d . . . 109.01 no
H41d C4d H43d . . . 109.04 no
H42d C4d H43d . . . 109.35 no
C1d C4d H41d . . . 108.93 no
C3a C5a H51a . . . 110.11 no
C3a C5a H52a . . . 108.24 no
H51a C5a H52a . . . 110.31 no
H51a C5a H53a . . . 110.34 no
H52a C5a H53a . . . 109.29 no
C3a C5a H53a . . . 108.49 no
C3b C5b H52b . . . 110.45 no
C3b C5b H53b . . . 109.95 no
C3b C5b H51b . . . 105.83 no
H51b C5b H53b . . . 109.91 no
H52b C5b H53b . . . 109.92 no
H51b C5b H52b . . . 110.71 no
C3c C5c H51c . . . 107.77 no
C3c C5c H52c . . . 112.00 no
H51c C5c H52c . . . 107.85 no
H51c C5c H53c . . . 107.82 no
C3c C5c H53c . . . 111.55 no
H52c C5c H53c . . . 109.66 no
C3d C5d H52d . . . 110.35 no
C3d C5d H53d . . . 110.59 no
C3d C5d H51d . . . 108.87 no
H51d C5d H53d . . . 108.74 no
H52d C5d H53d . . . 109.62 no
H51d C5d H52d . . . 108.63 no

loop_
_geom_bond_atom_site_label_1
_geom_bond_atom_site_label_2
_geom_bond_site_symmetry_1
_geom_bond_site_symmetry_2
_geom_bond_distance
_geom_bond_publ_flag
Mo1 Cl1 . . 2.3594(11) yes
Mo1 O1 . . 1.675(3) yes
Mo1 O1a . . 2.151(3) yes
Mo1 O3 . . 1.865(3) yes
Mo1 N2a . . 2.225(3) yes
Mo1 N2b . . 2.201(3) yes
Mo2 Cl2 . . 2.3759(11) yes
Mo2 O1c . . 2.150(3) yes
Mo2 O2 . . 1.674(3) yes
Mo2 O3 . . 1.861(3) yes
Mo2 N2c . . 2.232(3) yes
Mo2 N2d . . 2.190(3) yes
O1a C2 . . 1.270(5) n
O1c C4 . . 1.277(5) n
O2a C2 . . 1.215(6) no
O2c C4 . . 1.188(7) no
O1w H1w . . 1.0150 no
O1w H2w . . 1.0035 no
N1a N2a . . 1.369(5) no
N1a C3a . . 1.365(6) no
N1a C1 . . 1.460(5) no
N1b C3b . . 1.353(5) no
N1b N2b . . 1.374(5) no
N1b C1 . . 1.452(5) no
N1c C3 . . 1.449(4) no
N1c N2c . . 1.371(4) no
N1c C3c . . 1.357(5) no
N1d C3 . . 1.454(5) no
N1d N2d . . 1.375(4) no
N1d C3d . . 1.362(5) no
N2a C1a . . 1.342(5) no
N2b C1b . . 1.334(5) no
N2c C1c . . 1.341(5) no
N2d C1d . . 1.331(5) no
C1 C2 . . 1.548(5) no
C1a C2a . . 1.397(8) no
C1a C4a . . 1.495(9) no
C1b C2b . . 1.394(6) no
C1b C4b . . 1.493(6) no
C1c C4c . . 1.481(6) no
C1c C2c . . 1.393(6) no
C1d C2d . . 1.383(6) no
C1d C4d . . 1.506(6) no
C2a C3a . . 1.367(8) no
C2b C3b . . 1.377(6) no
C2c C3c . . 1.373(6) no
C2d C3d . . 1.370(6) no
C3 C4 . . 1.548(5) no
C3a C5a . . 1.493(9) no
C3b C5b . . 1.482(6) no
C3c C5c . . 1.495(6) no
C3d C5d . . 1.486(6) no
C1 H1 . . 1.0305 no
C2a H2a . . 0.9504 no
C2b H2b . . 0.9942 no
C2c H2c . . 0.9962 no
C2d H2d . . 0.9547 no
C3 H3 . . 0.9575 no
C4a H42a . . 0.9558 no
C4a H41a . . 0.9225 no
C4a H43a . . 0.9628 no
C4b H42b . . 0.9597 no
C4b H43b . . 0.9591 no
C4b H41b . . 0.9558 no
C4c H43c . . 0.9619 no
C4c H41c . . 0.9574 no
C4c H42c . . 0.9574 no
C4d H43d . . 0.9603 no
C4d H42d . . 0.9611 no
C4d H41d . . 0.9550 no
C5a H52a . . 0.9627 no
C5a H51a . . 0.9562 no
C5a H53a . . 0.9595 no
C5b H52b . . 0.9529 no
C5b H51b . . 0.8946 no
C5b H53b . . 0.9617 no
C5c H52c . . 0.9562 no
C5c H53c . . 0.9615 no
C5c H51c . . 0.9604 no
C5d H53d . . 0.9590 no
C5d H51d . . 0.9547 no
C5d H52d . . 0.9591 no

loop_
_geom_hbond_atom_site_label_D
_geom_hbond_atom_site_label_H
_geom_hbond_atom_site_label_A
_geom_hbond_site_symmetry_A
_geom_hbond_distance_DH
_geom_hbond_distance_HA
_geom_hbond_distance_DA
_geom_hbond_angle_DHA
_geom_hbond_publ_flag
O1w H1w O2c . 1.02 2.23 2.889(8) 121 y
O1w H2w Cl2 8_565 1.00 2.42 3.335(7) 151 y
